data_7127790
loop_
_publ_author_name
'Xie, Shaolei'
'He, Zhi-Juan'
'Zhang, Ling-Hui'
'Huang, Bo-Lun'
'Chen, Xiao-Wei'
'Zhan, Zong-Song'
'Zhang, Fu-Min'

_publ_section_title
;
 The organocatalytic enantiodivergent fluorination of
 \b-ketodiaryl-phosphine oxides for the construction of carbon-fluorine
 quaternary stereocenters.
;
_journal_issue 16
_journal_name_full 'Chemical communications (Cambridge, England)'
_journal_page_first 2069
_journal_page_last 2072
_journal_paper_doi 10.1039/d0cc07770d
_journal_volume 57
_journal_year 2021
_chemical_absolute_configuration ad
_chemical_formula_moiety 'C26 H20 F O2 P'
_chemical_formula_sum 'C26 H20 F O2 P'
_chemical_formula_weight 414.39
_space_group_crystal_system orthorhombic
_space_group_IT_number 19
_space_group_name_Hall 'P 2ac 2ab'
_space_group_name_H-M_alt 'P 21 21 21'
_atom_sites_solution_hydrogens geom
_atom_sites_solution_primary direct
_audit_creation_date 2020-09-28
_audit_creation_method
;
Olex2 1.3
(compiled 2020.07.31 svn.rc2a77460 for OlexSys, GUI svn.r6145)
;
_audit_update_record
;
2020-09-30 deposited with the CCDC.	2020-12-24 downloaded from the CCDC.
;
_cell_angle_alpha 90
_cell_angle_beta 90
_cell_angle_gamma 90
_cell_formula_units_Z 4
_cell_length_a 9.2255(5)
_cell_length_b 12.6121(7)
_cell_length_c 18.2822(12)
_cell_measurement_reflns_used 1659
_cell_measurement_temperature 293.57(10)
_cell_measurement_theta_max 68.4380
_cell_measurement_theta_min 4.2450
_cell_volume 2127.2(2)
_computing_cell_refinement 'CrysAlisPro 1.171.38.43f (Rigaku OD, 2015)'
_computing_data_collection 'CrysAlisPro 1.171.38.43f (Rigaku OD, 2015)'
_computing_data_reduction 'CrysAlisPro 1.171.38.43f (Rigaku OD, 2015)'
_computing_molecular_graphics 'Olex2 1.3 (Dolomanov et al., 2009)'
_computing_publication_material 'Olex2 1.3 (Dolomanov et al., 2009)'
_computing_structure_refinement 'SHELXL 2018/3 (Sheldrick, 2015)'
_computing_structure_solution 'SHELXS  (Sheldrick, 2008)'
_diffrn_ambient_environment air
_diffrn_ambient_temperature 293.57(10)
_diffrn_detector 'CCD plate'
_diffrn_detector_area_resol_mean 16.0733
_diffrn_detector_type Eos
_diffrn_measured_fraction_theta_full 0.998
_diffrn_measured_fraction_theta_max 0.998
_diffrn_measurement_details
;
List of Runs (angles in degrees, time in seconds):

  # Type    Start    End  Width  t~exp~   \w     \q     \k     \f   Frames
#--------------------------------------------------------------------------
  1  \w      9.00  37.00   1.00    1.00    --    0.00  57.00  30.00   28
  2  \w     36.00 121.00   1.00    1.00    --   54.00  57.00 120.00   85
  3  \w    149.00 176.00   1.00    1.50    --  108.00 111.00 150.00   27
  4  \w     48.00 133.00   1.00    1.50    --  108.00 -77.00  60.00   85
  5  \w    105.00 133.00   1.00    1.50    --  108.00 -38.00-120.00   28
  6  \w     37.00  77.00   1.00    1.50    --  108.00 -38.00-120.00   40
  7  \w     24.00  66.00   1.00    1.00    --   54.00-125.00-150.00   42
  8  \w     23.00  54.00   1.00    1.00    --   54.00-125.00 -90.00   31
  9  \w    -19.00  16.00   1.00    1.00    --    0.00 -57.00-120.00   35
 10  \w    -69.00 -37.00   1.00    1.00    --    0.00 -57.00-120.00   32
 11  \w      2.00  56.00   1.00    1.00    --   54.00 -99.00 120.00   54
 12  \w     38.00 125.00   1.00    1.50    --  108.00 -38.00 150.00   87
 13  \w    100.00 146.00   1.00    1.50    --  108.00 111.00-120.00   46
;
_diffrn_measurement_device 'four-circle diffractometer'
_diffrn_measurement_device_type 'SuperNova, Dual, Cu at zero, Eos'
_diffrn_measurement_method '\w scans'
_diffrn_orient_matrix_type 'CrysAlisPro convention (1999,Acta A55,543-557)'
_diffrn_orient_matrix_UB_11 -0.0471230000
_diffrn_orient_matrix_UB_12 0.0654028000
_diffrn_orient_matrix_UB_13 -0.0670771000
_diffrn_orient_matrix_UB_21 -0.0961290000
_diffrn_orient_matrix_UB_22 -0.0925535000
_diffrn_orient_matrix_UB_23 -0.0257299000
_diffrn_orient_matrix_UB_31 -0.1279863000
_diffrn_orient_matrix_UB_32 0.0454973000
_diffrn_orient_matrix_UB_33 0.0442008000
_diffrn_radiation_monochromator mirror
_diffrn_radiation_probe x-ray
_diffrn_radiation_type 'Cu K\a'
_diffrn_radiation_wavelength 1.54184
_diffrn_reflns_av_R_equivalents 0.0285
_diffrn_reflns_av_unetI/netI 0.0477
_diffrn_reflns_Laue_measured_fraction_full 0.998
_diffrn_reflns_Laue_measured_fraction_max 0.998
_diffrn_reflns_limit_h_max 8
_diffrn_reflns_limit_h_min -10
_diffrn_reflns_limit_k_max 15
_diffrn_reflns_limit_k_min -14
_diffrn_reflns_limit_l_max 21
_diffrn_reflns_limit_l_min -16
_diffrn_reflns_number 5258
_diffrn_reflns_point_group_measured_fraction_full 0.820
_diffrn_reflns_point_group_measured_fraction_max 0.820
_diffrn_reflns_theta_full 66.565
_diffrn_reflns_theta_max 66.565
_diffrn_reflns_theta_min 4.259
_diffrn_source 'micro-focus sealed X-ray tube'
_diffrn_source_type 'SuperNova (Cu) X-ray Source'
_exptl_absorpt_coefficient_mu 1.380
_exptl_absorpt_correction_T_max 1.00000
_exptl_absorpt_correction_T_min 0.78875
_exptl_absorpt_correction_type multi-scan
_exptl_absorpt_process_details
;
CrysAlisPro 1.171.38.43f (Rigaku Oxford Diffraction, 2015)
Empirical absorption correction using spherical harmonics,
 implemented in SCALE3 ABSPACK scaling algorithm.
;
_exptl_crystal_colour 'clear light colourless'
_exptl_crystal_colour_lustre clear
_exptl_crystal_colour_modifier light
_exptl_crystal_colour_primary colourless
_exptl_crystal_density_diffrn 1.294
_exptl_crystal_description block
_exptl_crystal_F_000 864
_exptl_crystal_size_max 0.11
_exptl_crystal_size_mid 0.07
_exptl_crystal_size_min 0.04
_refine_diff_density_max 1.269
_refine_diff_density_min -0.308
_refine_diff_density_rms 0.082
_refine_ls_abs_structure_details
;
 Flack x determined using 704 quotients [(I+)-(I-)]/[(I+)+(I-)]
 (Parsons, Flack and Wagner, Acta Cryst. B69 (2013) 249-259).
;
_refine_ls_abs_structure_Flack 0.04(2)
_refine_ls_extinction_method none
_refine_ls_goodness_of_fit_ref 1.069
_refine_ls_hydrogen_treatment constr
_refine_ls_matrix_type full
_refine_ls_number_parameters 247
_refine_ls_number_reflns 3076
_refine_ls_number_restraints 36
_refine_ls_restrained_S_all 1.085
_refine_ls_R_factor_all 0.0879
_refine_ls_R_factor_gt 0.0810
_refine_ls_shift/su_max 0.000
_refine_ls_shift/su_mean 0.000
_refine_ls_structure_factor_coef Fsqd
_refine_ls_weighting_details 'w=1/[\s^2^(Fo^2^)+(0.1530P)^2^+1.0880P] where P=(Fo^2^+2Fc^2^)/3'
_refine_ls_weighting_scheme calc
_refine_ls_wR_factor_gt 0.2258
_refine_ls_wR_factor_ref 0.2369
_reflns_Friedel_coverage 0.436
_reflns_Friedel_fraction_full 0.582
_reflns_Friedel_fraction_max 0.582
_reflns_number_gt 2726
_reflns_number_total 3076
_reflns_threshold_expression 'I > 2\s(I)'
_cod_data_source_file d0cc07770d2.cif
_cod_data_source_block xieshl_245-91
_cod_depositor_comments 'Adding full bibliography for 7127787--7127794.cif.'
_cod_database_code 7127790
_shelx_shelxl_version_number 2018/3
_shelx_space_group_comment
;
The symmetry employed for this shelxl refinement is uniquely defined
by the following loop, which should always be used as a source of
symmetry information in preference to the above space-group names.
They are only intended as comments.
;
_shelx_estimated_absorpt_t_max 0.947
_shelx_estimated_absorpt_t_min 0.863
_reflns_odcompleteness_completeness 99.95
_reflns_odcompleteness_iscentric 1
_reflns_odcompleteness_theta 66.97
_olex2_refinement_description
;
1. Fixed Uiso
 At 1.2 times of:
  All C(H) groups
2. Uiso/Uaniso restraints and constraints
Uanis(C11) \\sim Ueq, Uanis(C12) \\sim Ueq, Uanis(C13) \\sim Ueq: with sigma of
0.01 and sigma for terminal atoms of 0.02
Uanis(C7) \\sim Ueq, Uanis(C5) \\sim Ueq, Uanis(C6) \\sim Ueq: with sigma of
0.01 and sigma for terminal atoms of 0.02
3.a Aromatic/amide H refined with riding coordinates:
 C7(H7), C8(H8), C4(H4), C5(H5), C6(H6), C10(H10), C14(H14), C13(H13),
 C12(H12), C11(H11), C16(H16), C17(H17), C18(H18), C19(H19), C20(H20), C22(H22),
  C23(H23), C24(H24), C25(H25), C26(H26)
3.b Fitted hexagon refined as free rotating group:
 C7(C8,C3,C4,C5,C6), C10(C9,C14,C13,C12,C11)
;
_olex2_date_sample_data_collection 2020-09-25
_olex2_submission_special_instructions 'No special instructions were received'
_oxdiff_exptl_absorpt_empirical_details
;
Empirical correction (ABSPACK) includes:
- Absorption correction using spherical harmonics
- Frame scaling
;
_oxdiff_exptl_absorpt_empirical_full_max 1.651
_oxdiff_exptl_absorpt_empirical_full_min 0.778

loop_
_space_group_symop_operation_xyz
'x, y, z'
'-x+1/2, -y, z+1/2'
'x+1/2, -y+1/2, -z'
'-x, y+1/2, -z+1/2'

loop_
_atom_site_label
_atom_site_type_symbol
_atom_site_fract_x
_atom_site_fract_y
_atom_site_fract_z
_atom_site_U_iso_or_equiv
_atom_site_adp_type
_atom_site_occupancy
_atom_site_site_symmetry_order
_atom_site_calc_flag
_atom_site_refinement_flags_posn
_atom_site_refinement_flags_adp
_atom_site_refinement_flags_occupancy
_atom_site_disorder_assembly
_atom_site_disorder_group
P1 P -0.45491(18) -0.37597(12) -0.21084(10) 0.0459(5) Uani 1 1 d . . . . .
F1 F -0.4205(4) -0.5687(3) -0.1589(2) 0.0528(10) Uani 1 1 d . . . . .
O1 O -0.4835(6) -0.2660(4) -0.1872(3) 0.0594(14) Uani 1 1 d . . . . .
O2 O -0.7232(6) -0.4131(4) -0.1214(4) 0.0723(17) Uani 1 1 d . . . . .
C1 C -0.4833(7) -0.4762(6) -0.1353(4) 0.0468(15) Uani 1 1 d . . . . .
C2 C -0.6456(8) -0.4906(6) -0.1197(4) 0.0511(17) Uani 1 1 d . . . . .
C7 C -0.6881(7) -0.7781(3) -0.0646(3) 0.076(3) Uani 1 1 d G U . . .
H7 H -0.632949 -0.834276 -0.046882 0.091 Uiso 1 1 calc R U . . .
C8 C -0.6230(5) -0.6807(4) -0.0784(3) 0.0589(19) Uani 1 1 d G . . . .
H8 H -0.524430 -0.671715 -0.069872 0.071 Uiso 1 1 calc R U . . .
C3 C -0.7054(5) -0.5968(3) -0.1049(3) 0.0518(17) Uani 1 1 d G . . . .
C4 C -0.8528(5) -0.6103(4) -0.1177(3) 0.070(2) Uani 1 1 d G . . . .
H4 H -0.907903 -0.554214 -0.135404 0.084 Uiso 1 1 calc R U . . .
C5 C -0.9178(5) -0.7077(5) -0.1039(4) 0.085(3) Uani 1 1 d G U . . .
H5 H -1.016425 -0.716774 -0.112414 0.103 Uiso 1 1 calc R U . . .
C6 C -0.8354(7) -0.7916(4) -0.0774(3) 0.084(3) Uani 1 1 d G U . . .
H6 H -0.878951 -0.856805 -0.068153 0.101 Uiso 1 1 calc R U . . .
C10 C -0.2654(6) -0.4752(4) -0.0506(3) 0.075(3) Uani 1 1 d G . . . .
H10 H -0.226005 -0.528954 -0.079127 0.090 Uiso 1 1 calc R U . . .
C9 C -0.4028(5) -0.4360(4) -0.0662(3) 0.0539(17) Uani 1 1 d G . . . .
C14 C -0.4617(5) -0.3556(5) -0.0235(3) 0.070(2) Uani 1 1 d G . . . .
H14 H -0.553582 -0.329406 -0.034008 0.084 Uiso 1 1 calc R U . . .
C13 C -0.3833(8) -0.3145(5) 0.0349(3) 0.095(3) Uani 1 1 d G U . . .
H13 H -0.422686 -0.260728 0.063438 0.114 Uiso 1 1 calc R U . . .
C12 C -0.2459(8) -0.3537(5) 0.0505(3) 0.091(3) Uani 1 1 d G U . . .
H12 H -0.193450 -0.326162 0.089603 0.110 Uiso 1 1 calc R U . . .
C11 C -0.1870(5) -0.4340(5) 0.0078(4) 0.085(3) Uani 1 1 d G U . . .
H11 H -0.095108 -0.460275 0.018322 0.102 Uiso 1 1 calc R U . . .
C15 C -0.5633(7) -0.4187(5) -0.2875(4) 0.0470(14) Uani 1 1 d . . . . .
C16 C -0.5803(8) -0.5240(5) -0.3088(4) 0.0486(16) Uani 1 1 d . . . . .
H16 H -0.538279 -0.578115 -0.281536 0.058 Uiso 1 1 calc R U . . .
C17 C -0.6601(9) -0.5474(7) -0.3706(4) 0.064(2) Uani 1 1 d . . . . .
H17 H -0.674239 -0.617797 -0.384024 0.077 Uiso 1 1 calc R U . . .
C18 C -0.7196(9) -0.4670(8) -0.4130(5) 0.070(2) Uani 1 1 d . . . . .
H18 H -0.771255 -0.482691 -0.455294 0.084 Uiso 1 1 calc R U . . .
C19 C -0.7007(9) -0.3667(9) -0.3916(5) 0.072(2) Uani 1 1 d . . . . .
H19 H -0.740362 -0.313317 -0.420393 0.086 Uiso 1 1 calc R U . . .
C20 C -0.6261(8) -0.3372(6) -0.3293(5) 0.0583(19) Uani 1 1 d . . . . .
H20 H -0.617788 -0.266450 -0.315568 0.070 Uiso 1 1 calc R U . . .
C21 C -0.2661(7) -0.3982(6) -0.2349(4) 0.0507(17) Uani 1 1 d . . . . .
C22 C -0.2203(9) -0.4848(7) -0.2740(5) 0.064(2) Uani 1 1 d . . . . .
H22 H -0.287522 -0.532846 -0.292387 0.077 Uiso 1 1 calc R U . . .
C23 C -0.0741(10) -0.5002(9) -0.2861(6) 0.080(2) Uani 1 1 d . . . . .
H23 H -0.042818 -0.559816 -0.311525 0.096 Uiso 1 1 calc R U . . .
C24 C 0.0226(9) -0.4301(10) -0.2614(5) 0.079(3) Uani 1 1 d . . . . .
H24 H 0.120765 -0.441817 -0.269616 0.095 Uiso 1 1 calc R U . . .
C25 C -0.0195(10) -0.3430(10) -0.2248(7) 0.089(3) Uani 1 1 d . . . . .
H25 H 0.049366 -0.294420 -0.208664 0.106 Uiso 1 1 calc R U . . .
C26 C -0.1646(9) -0.3253(7) -0.2111(5) 0.068(2) Uani 1 1 d . . . . .
H26 H -0.193939 -0.264808 -0.186007 0.082 Uiso 1 1 calc R U . . .

loop_
_atom_site_aniso_label
_atom_site_aniso_U_11
_atom_site_aniso_U_22
_atom_site_aniso_U_33
_atom_site_aniso_U_23
_atom_site_aniso_U_13
_atom_site_aniso_U_12
P1 0.0449(9) 0.0375(7) 0.0553(9) 0.0034(7) -0.0038(8) -0.0027(7)
F1 0.048(2) 0.0397(19) 0.071(2) -0.0023(18) 0.0013(19) 0.0027(17)
O1 0.069(3) 0.036(2) 0.072(3) -0.003(2) 0.001(3) -0.003(2)
O2 0.051(3) 0.058(3) 0.108(5) 0.002(3) 0.006(3) 0.004(3)
C1 0.040(3) 0.051(4) 0.049(3) 0.009(3) 0.003(3) 0.002(3)
C2 0.049(4) 0.051(4) 0.054(4) -0.001(3) -0.001(3) 0.003(3)
C7 0.099(7) 0.053(4) 0.076(5) 0.002(4) 0.028(5) -0.005(4)
C8 0.060(4) 0.050(4) 0.067(5) 0.012(4) 0.006(4) -0.002(4)
C3 0.058(4) 0.051(4) 0.047(3) -0.005(3) 0.003(3) -0.012(3)
C4 0.057(5) 0.082(6) 0.072(5) 0.013(5) -0.005(4) -0.013(4)
C5 0.076(6) 0.097(6) 0.083(6) -0.003(5) 0.004(5) -0.036(5)
C6 0.097(7) 0.070(5) 0.085(6) -0.006(5) 0.018(5) -0.026(5)
C10 0.064(5) 0.080(6) 0.081(6) 0.017(5) -0.021(5) -0.001(5)
C9 0.048(4) 0.058(4) 0.056(4) 0.012(3) -0.005(3) -0.008(3)
C14 0.080(6) 0.075(5) 0.055(4) -0.016(4) -0.012(4) 0.004(5)
C13 0.130(8) 0.076(6) 0.078(6) -0.008(5) -0.018(6) -0.011(6)
C12 0.105(7) 0.095(6) 0.074(5) 0.013(5) -0.031(5) -0.041(6)
C11 0.079(5) 0.079(5) 0.098(6) 0.030(5) -0.037(5) -0.012(5)
C15 0.037(3) 0.041(3) 0.063(4) 0.010(3) 0.000(3) 0.000(3)
C16 0.052(4) 0.039(3) 0.055(4) 0.003(3) -0.008(3) 0.002(3)
C17 0.061(4) 0.072(5) 0.060(4) 0.000(4) -0.010(4) -0.008(4)
C18 0.054(4) 0.101(7) 0.056(4) 0.012(5) -0.010(4) 0.001(5)
C19 0.054(4) 0.093(6) 0.069(5) 0.019(5) -0.013(4) -0.004(5)
C20 0.052(4) 0.048(4) 0.075(5) 0.015(4) -0.012(4) -0.006(3)
C21 0.039(3) 0.065(4) 0.049(3) 0.006(3) -0.002(3) -0.008(3)
C22 0.050(4) 0.071(5) 0.071(5) -0.002(4) -0.008(4) -0.005(4)
C23 0.063(5) 0.095(6) 0.082(5) -0.012(6) -0.003(5) 0.015(5)
C24 0.047(4) 0.125(9) 0.066(5) 0.005(6) 0.004(4) -0.002(5)
C25 0.055(5) 0.104(7) 0.108(8) 0.017(7) -0.018(6) -0.028(5)
C26 0.059(4) 0.071(5) 0.075(5) -0.004(5) -0.011(5) -0.007(4)

loop_
_atom_type_symbol
_atom_type_description
_atom_type_scat_dispersion_real
_atom_type_scat_dispersion_imag
_atom_type_scat_source
C C 0.0181 0.0091 'International Tables Vol C Tables 4.2.6.8 and 6.1.1.4'
H H 0.0000 0.0000 'International Tables Vol C Tables 4.2.6.8 and 6.1.1.4'
F F 0.0727 0.0534 'International Tables Vol C Tables 4.2.6.8 and 6.1.1.4'
O O 0.0492 0.0322 'International Tables Vol C Tables 4.2.6.8 and 6.1.1.4'
P P 0.2955 0.4335 'International Tables Vol C Tables 4.2.6.8 and 6.1.1.4'

loop_
_geom_angle_atom_site_label_1
_geom_angle_atom_site_label_2
_geom_angle_atom_site_label_3
_geom_angle
_geom_angle_site_symmetry_1
_geom_angle_site_symmetry_3
_geom_angle_publ_flag
O1 P1 C1 112.9(3) . . ?
O1 P1 C15 114.2(3) . . ?
O1 P1 C21 112.7(3) . . ?
C15 P1 C1 106.9(3) . . ?
C15 P1 C21 107.3(3) . . ?
C21 P1 C1 101.9(3) . . ?
F1 C1 P1 106.2(4) . . ?
F1 C1 C2 111.7(6) . . ?
F1 C1 C9 109.4(5) . . ?
C2 C1 P1 110.5(5) . . ?
C2 C1 C9 110.8(6) . . ?
C9 C1 P1 108.1(4) . . ?
O2 C2 C1 118.4(7) . . ?
O2 C2 C3 121.1(6) . . ?
C3 C2 C1 120.5(6) . . ?
C8 C7 H7 120.0 . . ?
C8 C7 C6 120.0 . . ?
C6 C7 H7 120.0 . . ?
C7 C8 H8 120.0 . . ?
C7 C8 C3 120.0 . . ?
C3 C8 H8 120.0 . . ?
C8 C3 C2 123.4(4) . . ?
C8 C3 C4 120.0 . . ?
C4 C3 C2 116.6(4) . . ?
C3 C4 H4 120.0 . . ?
C5 C4 C3 120.0 . . ?
C5 C4 H4 120.0 . . ?
C4 C5 H5 120.0 . . ?
C4 C5 C6 120.0 . . ?
C6 C5 H5 120.0 . . ?
C7 C6 H6 120.0 . . ?
C5 C6 C7 120.0 . . ?
C5 C6 H6 120.0 . . ?
C9 C10 H10 120.0 . . ?
C9 C10 C11 120.0 . . ?
C11 C10 H10 120.0 . . ?
C10 C9 C1 119.3(4) . . ?
C14 C9 C1 120.6(4) . . ?
C14 C9 C10 120.0 . . ?
C9 C14 H14 120.0 . . ?
C9 C14 C13 120.0 . . ?
C13 C14 H14 120.0 . . ?
C14 C13 H13 120.0 . . ?
C12 C13 C14 120.0 . . ?
C12 C13 H13 120.0 . . ?
C13 C12 H12 120.0 . . ?
C11 C12 C13 120.0 . . ?
C11 C12 H12 120.0 . . ?
C10 C11 H11 120.0 . . ?
C12 C11 C10 120.0 . . ?
C12 C11 H11 120.0 . . ?
C16 C15 P1 124.4(5) . . ?
C16 C15 C20 119.9(7) . . ?
C20 C15 P1 115.6(5) . . ?
C15 C16 H16 120.2 . . ?
C17 C16 C15 119.6(7) . . ?
C17 C16 H16 120.2 . . ?
C16 C17 H17 119.6 . . ?
C16 C17 C18 120.7(8) . . ?
C18 C17 H17 119.6 . . ?
C17 C18 H18 120.8 . . ?
C19 C18 C17 118.5(8) . . ?
C19 C18 H18 120.8 . . ?
C18 C19 H19 117.9 . . ?
C18 C19 C20 124.1(9) . . ?
C20 C19 H19 117.9 . . ?
C15 C20 H20 121.4 . . ?
C19 C20 C15 117.2(8) . . ?
C19 C20 H20 121.4 . . ?
C22 C21 P1 122.9(6) . . ?
C22 C21 C26 119.0(7) . . ?
C26 C21 P1 118.0(6) . . ?
C21 C22 H22 120.1 . . ?
C21 C22 C23 119.7(8) . . ?
C23 C22 H22 120.1 . . ?
C22 C23 H23 119.8 . . ?
C24 C23 C22 120.4(10) . . ?
C24 C23 H23 119.8 . . ?
C23 C24 H24 119.4 . . ?
C23 C24 C25 121.1(9) . . ?
C25 C24 H24 119.4 . . ?
C24 C25 H25 119.9 . . ?
C24 C25 C26 120.2(9) . . ?
C26 C25 H25 119.9 . . ?
C21 C26 H26 120.3 . . ?
C25 C26 C21 119.5(9) . . ?
C25 C26 H26 120.3 . . ?

loop_
_geom_bond_atom_site_label_1
_geom_bond_atom_site_label_2
_geom_bond_distance
_geom_bond_site_symmetry_2
_geom_bond_publ_flag
P1 O1 1.477(5) . ?
P1 C1 1.890(7) . ?
P1 C15 1.803(7) . ?
P1 C21 1.819(7) . ?
F1 C1 1.373(8) . ?
O2 C2 1.212(9) . ?
C1 C2 1.535(10) . ?
C1 C9 1.550(8) . ?
C2 C3 1.474(8) . ?
C7 H7 0.9300 . ?
C7 C8 1.3900 . ?
C7 C6 1.3900 . ?
C8 H8 0.9300 . ?
C8 C3 1.3900 . ?
C3 C4 1.3900 . ?
C4 H4 0.9300 . ?
C4 C5 1.3900 . ?
C5 H5 0.9300 . ?
C5 C6 1.3900 . ?
C6 H6 0.9300 . ?
C10 H10 0.9300 . ?
C10 C9 1.3900 . ?
C10 C11 1.3900 . ?
C9 C14 1.3900 . ?
C14 H14 0.9300 . ?
C14 C13 1.3900 . ?
C13 H13 0.9300 . ?
C13 C12 1.3900 . ?
C12 H12 0.9300 . ?
C12 C11 1.3900 . ?
C11 H11 0.9300 . ?
C15 C16 1.393(9) . ?
C15 C20 1.406(10) . ?
C16 H16 0.9300 . ?
C16 C17 1.381(10) . ?
C17 H17 0.9300 . ?
C17 C18 1.388(12) . ?
C18 H18 0.9300 . ?
C18 C19 1.336(14) . ?
C19 H19 0.9300 . ?
C19 C20 1.382(12) . ?
C20 H20 0.9300 . ?
C21 C22 1.372(11) . ?
C21 C26 1.382(11) . ?
C22 H22 0.9300 . ?
C22 C23 1.380(13) . ?
C23 H23 0.9300 . ?
C23 C24 1.334(14) . ?
C24 H24 0.9300 . ?
C24 C25 1.344(15) . ?
C25 H25 0.9300 . ?
C25 C26 1.380(14) . ?
C26 H26 0.9300 . ?

loop_
_geom_torsion_atom_site_label_1
_geom_torsion_atom_site_label_2
_geom_torsion_atom_site_label_3
_geom_torsion_atom_site_label_4
_geom_torsion
_geom_torsion_site_symmetry_1
_geom_torsion_site_symmetry_2
_geom_torsion_site_symmetry_3
_geom_torsion_site_symmetry_4
_geom_torsion_publ_flag
P1 C1 C2 O2 -38.7(9) . . . . ?
P1 C1 C2 C3 139.7(5) . . . . ?
P1 C1 C9 C10 -97.7(4) . . . . ?
P1 C1 C9 C14 77.3(5) . . . . ?
P1 C15 C16 C17 -176.8(6) . . . . ?
P1 C15 C20 C19 175.2(6) . . . . ?
P1 C21 C22 C23 -175.6(8) . . . . ?
P1 C21 C26 C25 176.3(8) . . . . ?
F1 C1 C2 O2 -156.7(7) . . . . ?
F1 C1 C2 C3 21.7(9) . . . . ?
F1 C1 C9 C10 17.6(6) . . . . ?
F1 C1 C9 C14 -167.5(4) . . . . ?
O1 P1 C1 F1 -165.8(4) . . . . ?
O1 P1 C1 C2 72.9(6) . . . . ?
O1 P1 C1 C9 -48.5(5) . . . . ?
O1 P1 C15 C16 -164.6(6) . . . . ?
O1 P1 C15 C20 19.0(7) . . . . ?
O1 P1 C21 C22 -164.3(6) . . . . ?
O1 P1 C21 C26 17.1(7) . . . . ?
O2 C2 C3 C8 -157.8(7) . . . . ?
O2 C2 C3 C4 21.1(9) . . . . ?
C1 P1 C15 C16 -39.1(7) . . . . ?
C1 P1 C15 C20 144.6(6) . . . . ?
C1 P1 C21 C22 74.4(7) . . . . ?
C1 P1 C21 C26 -104.1(7) . . . . ?
C1 C2 C3 C8 23.9(9) . . . . ?
C1 C2 C3 C4 -157.2(6) . . . . ?
C1 C9 C14 C13 -174.9(5) . . . . ?
C2 C1 C9 C10 141.1(5) . . . . ?
C2 C1 C9 C14 -43.9(7) . . . . ?
C2 C3 C4 C5 -178.9(5) . . . . ?
C7 C8 C3 C2 178.8(6) . . . . ?
C7 C8 C3 C4 0.0 . . . . ?
C8 C7 C6 C5 0.0 . . . . ?
C8 C3 C4 C5 0.0 . . . . ?
C3 C4 C5 C6 0.0 . . . . ?
C4 C5 C6 C7 0.0 . . . . ?
C6 C7 C8 C3 0.0 . . . . ?
C10 C9 C14 C13 0.0 . . . . ?
C9 C1 C2 O2 81.1(8) . . . . ?
C9 C1 C2 C3 -100.6(7) . . . . ?
C9 C10 C11 C12 0.0 . . . . ?
C9 C14 C13 C12 0.0 . . . . ?
C14 C13 C12 C11 0.0 . . . . ?
C13 C12 C11 C10 0.0 . . . . ?
C11 C10 C9 C1 175.0(5) . . . . ?
C11 C10 C9 C14 0.0 . . . . ?
C15 P1 C1 F1 67.8(5) . . . . ?
C15 P1 C1 C2 -53.4(6) . . . . ?
C15 P1 C1 C9 -174.8(4) . . . . ?
C15 P1 C21 C22 -37.7(7) . . . . ?
C15 P1 C21 C26 143.7(6) . . . . ?
C15 C16 C17 C18 2.1(12) . . . . ?
C16 C15 C20 C19 -1.3(11) . . . . ?
C16 C17 C18 C19 -1.6(13) . . . . ?
C17 C18 C19 C20 -0.4(14) . . . . ?
C18 C19 C20 C15 1.8(14) . . . . ?
C20 C15 C16 C17 -0.6(11) . . . . ?
C21 P1 C1 F1 -44.6(5) . . . . ?
C21 P1 C1 C2 -165.9(5) . . . . ?
C21 P1 C1 C9 72.7(5) . . . . ?
C21 P1 C15 C16 69.7(7) . . . . ?
C21 P1 C15 C20 -106.7(6) . . . . ?
C21 C22 C23 C24 -1.6(16) . . . . ?
C22 C21 C26 C25 -2.3(13) . . . . ?
C22 C23 C24 C25 -0.4(17) . . . . ?
C23 C24 C25 C26 1.0(17) . . . . ?
C24 C25 C26 C21 0.4(16) . . . . ?
C26 C21 C22 C23 2.9(13) . . . . ?
